data_4318035
loop_
_publ_author_name
'Malgorzata Lipowska'
'Lory Hansen'
'Xiaolong Xu'
'Patricia A. Marzilli'
'Andrew Taylor,'
'Luigi G. Marzilli'

_publ_section_title
;
 New N3S Donor Ligand Small Peptide Analogues of the
 N-Mercaptoacetyl-glycylglycylglycine Ligand in the Clinically Used Tc-99m
 Renal Imaging Agent: Evidence for Unusual Amide Oxygen Coordination by
 Two New Ligands
;
_journal_name_full 'Inorganic Chemistry'
_journal_page_first 3032
_journal_page_last 3041
_journal_paper_doi 10.1021/ic011325z
_journal_volume 41
_journal_year 2002
_chemical_formula_sum 'C8 H14 N3 O6 Re S'
_chemical_formula_weight 466.48
_chemical_name_systematic
;
  ?
;
_space_group_IT_number 14
_symmetry_cell_setting monoclinic
_symmetry_space_group_name_Hall '-P 2yn'
_symmetry_space_group_name_H-M 'P 1 21/n 1'
_atom_sites_solution_hydrogens geom
_atom_sites_solution_primary direct
_atom_sites_solution_secondary difmap
_audit_creation_method SHELXL
_cell_angle_alpha 90.00
_cell_angle_beta 106.13(3)
_cell_angle_gamma 90.00
_cell_formula_units_Z 4
_cell_length_a 8.358(2)
_cell_length_b 12.356(2)
_cell_length_c 12.650(3)
_cell_measurement_temperature 193(2)
_cell_volume 1255.0(5)
_computing_structure_refinement 'SHELXL-93 (Sheldrick, 1993)'
_computing_structure_solution 'SHELXS-86 (Sheldrick, 1990)'
_diffrn_ambient_temperature 193(2)
_diffrn_radiation_monochromator graphite
_diffrn_radiation_source 'fine-focus sealed tube'
_diffrn_radiation_type MoK\a
_diffrn_radiation_wavelength 0.71073
_diffrn_reflns_av_R_equivalents 0.0360
_diffrn_reflns_av_sigmaI/netI 0.0426
_diffrn_reflns_limit_h_max 10
_diffrn_reflns_limit_h_min -11
_diffrn_reflns_limit_k_max 16
_diffrn_reflns_limit_k_min -9
_diffrn_reflns_limit_l_max 16
_diffrn_reflns_limit_l_min -16
_diffrn_reflns_number 7500
_diffrn_reflns_theta_max 28.36
_diffrn_reflns_theta_min 2.35
_exptl_absorpt_coefficient_mu 9.877
_exptl_crystal_density_diffrn 2.469
_exptl_crystal_F_000 888
_refine_diff_density_max 1.300
_refine_diff_density_min -2.117
_refine_diff_density_rms 0.175
_refine_ls_extinction_coef 0.0214(5)
_refine_ls_extinction_expression Fc^*^=kFc[1+0.001xFc^2^\l^3^/sin(2\q)]^-1/4^
_refine_ls_extinction_method SHELXL
_refine_ls_goodness_of_fit_all 1.100
_refine_ls_goodness_of_fit_obs 1.139
_refine_ls_matrix_type full
_refine_ls_number_parameters 173
_refine_ls_number_reflns 2981
_refine_ls_number_restraints 0
_refine_ls_restrained_S_all 1.100
_refine_ls_restrained_S_obs 1.139
_refine_ls_R_factor_all 0.0264
_refine_ls_R_factor_obs 0.0233
_refine_ls_shift/esd_max 0.001
_refine_ls_shift/esd_mean 0.000
_refine_ls_structure_factor_coef Fsqd
_refine_ls_weighting_details 'w=1/[\s^2^(Fo^2^)+(0.0231P)^2^+0.0000P] where P=(Fo^2^+2Fc^2^)/3'
_refine_ls_weighting_scheme calc
_refine_ls_wR_factor_all 0.0593
_refine_ls_wR_factor_obs 0.0583
_reflns_number_observed 2705
_reflns_number_total 2981
_reflns_observed_criterion >2sigma(I)
_cod_data_source_file ic011325z_1.cif
_cod_data_source_block Compound10(ReO(MEG3H2)
_cod_depositor_comments
;
The following automatic conversions were performed:

'_refine_ls_weighting_scheme' value 'calc
w=1/[\s^2^(Fo^2^)+(0.0231P)^2^+0.0000P] where P=(Fo^2^+2Fc^2^)/3' was
changed to 'calc'. New tag '_refine_ls_weighting_details' was
created. The value of the new tag was set to
'w=1/[\s^2^(Fo^2^)+(0.0231P)^2^+0.0000P] where P=(Fo^2^+2Fc^2^)/3'.

Automatic conversion script
Id: cif_fix_values 3143 2015-03-26 13:38:13Z robertas 
;
_cod_database_code 4318035

loop_
_symmetry_equiv_pos_as_xyz
'x, y, z'
'-x+1/2, y+1/2, -z+1/2'
'-x, -y, -z'
'x-1/2, -y-1/2, z-1/2'

loop_
_atom_site_aniso_label
_atom_site_aniso_U_11
_atom_site_aniso_U_22
_atom_site_aniso_U_33
_atom_site_aniso_U_23
_atom_site_aniso_U_13
_atom_site_aniso_U_12
Re 0.01168(11) 0.00809(11) 0.00835(11) -0.00101(5) 0.00506(6) -0.00016(5)
N1 0.013(2) 0.012(2) 0.0084(15) -0.0001(12) 0.0054(12) -0.0006(12)
N2 0.016(2) 0.012(2) 0.009(2) -0.0023(13) 0.0050(13) 0.0002(13)
N3 0.019(2) 0.008(2) 0.014(2) -0.0008(13) 0.0104(13) -0.0042(13)
O1 0.0192(14) 0.013(2) 0.0205(15) 0.0002(12) 0.0094(12) 0.0029(11)
O2 0.028(2) 0.017(2) 0.0151(15) -0.0041(12) 0.0042(12) -0.0078(12)
O3 0.025(2) 0.021(2) 0.0159(15) 0.0020(13) 0.0132(13) 0.0014(12)
O4 0.0163(14) 0.018(2) 0.0177(15) -0.0046(12) 0.0033(12) -0.0011(11)
O5 0.0167(15) 0.022(2) 0.029(2) -0.0015(14) 0.0035(13) -0.0017(12)
O6 0.023(2) 0.016(2) 0.0156(14) 0.0010(12) 0.0080(12) 0.0024(12)
S 0.0168(5) 0.0193(5) 0.0138(5) -0.0009(4) 0.0025(4) -0.0060(4)
C1 0.020(2) 0.028(3) 0.012(2) 0.003(2) 0.004(2) -0.006(2)
C2 0.018(2) 0.023(2) 0.011(2) 0.006(2) 0.0032(15) 0.001(2)
C3 0.014(2) 0.011(2) 0.016(2) -0.003(2) 0.007(2) -0.0032(14)
C4 0.010(2) 0.013(2) 0.015(2) 0.000(2) 0.0040(14) 0.0019(14)
C5 0.020(2) 0.013(2) 0.007(2) -0.001(2) 0.0043(15) 0.0020(15)
C6 0.014(2) 0.016(2) 0.011(2) 0.0049(15) 0.0066(15) 0.0048(14)
C7 0.019(2) 0.014(2) 0.021(2) -0.006(2) 0.013(2) -0.005(2)
C8 0.018(2) 0.014(2) 0.012(2) 0.003(2) 0.004(2) -0.004(2)

loop_
_atom_site_label
_atom_site_type_symbol
_atom_site_fract_x
_atom_site_fract_y
_atom_site_fract_z
_atom_site_U_iso_or_equiv
_atom_site_thermal_displace_type
_atom_site_occupancy
_atom_site_calc_flag
_atom_site_refinement_flags
_atom_site_disorder_group
Re Re 0.17409(2) 0.330420(12) 0.862811(11) 0.00892(8) Uani 1 d . .
N1 N 0.2200(4) 0.4611(3) 0.7671(3) 0.0105(6) Uani 1 d . .
H1A H 0.2944(4) 0.4425(3) 0.7351(3) 0.013 Uiso 1 d R .
N2 N 0.2214(4) 0.4483(3) 0.9727(3) 0.0122(7) Uani 1 d . .
N3 N 0.0450(4) 0.2815(3) 0.9675(3) 0.0124(7) Uani 1 d . .
O1 O 0.3278(3) 0.2425(2) 0.8663(2) 0.0168(6) Uani 1 d . .
O2 O 0.3501(4) 0.6106(3) 1.0229(2) 0.0203(7) Uani 1 d . .
O3 O 0.0130(4) 0.3090(3) 1.1409(3) 0.0189(7) Uani 1 d . .
O4 O -0.1594(3) 0.0395(2) 0.8430(2) 0.0175(6) Uani 1 d . .
H4A H -0.1334(3) -0.0162(2) 0.8142(2) 0.021 Uiso 1 d R .
O5 O 0.1119(4) 0.0649(3) 0.9204(3) 0.0232(7) Uani 1 d . .
O6 O 0.4635(4) 0.6188(3) 1.2497(2) 0.0175(6) Uani 1 d . .
H6A H 0.4697(4) 0.6760(3) 1.2609(2) 0.021 Uiso 1 d R .
H6B H 0.4211(4) 0.6435(3) 1.1776(2) 0.021 Uiso 1 d R .
S S -0.05369(13) 0.30387(9) 0.71851(9) 0.0170(2) Uani 1 d . .
C1 C -0.0079(5) 0.3940(4) 0.6153(3) 0.0200(9) Uani 1 d . .
H1B H -0.1089(5) 0.4125(4) 0.5603(3) 0.024 Uiso 1 d R .
H1C H 0.0649(5) 0.3580(4) 0.5798(3) 0.024 Uiso 1 d R .
C2 C 0.0745(5) 0.4934(4) 0.6728(3) 0.0175(8) Uani 1 d . .
H2A H 0.1122(5) 0.5378(4) 0.6221(3) 0.021 Uiso 1 d R .
H2B H -0.0038(5) 0.5345(4) 0.6994(3) 0.021 Uiso 1 d R .
C3 C 0.2991(5) 0.5546(3) 0.8367(3) 0.0132(8) Uani 1 d . .
H3A H 0.2420(5) 0.6200(3) 0.8071(3) 0.016 Uiso 1 d R .
H3B H 0.4127(5) 0.5611(3) 0.8348(3) 0.016 Uiso 1 d R .
C4 C 0.2945(5) 0.5418(3) 0.9542(3) 0.0124(8) Uani 1 d . .
C5 C 0.1885(5) 0.4290(3) 1.0778(3) 0.0134(8) Uani 1 d . .
H5A H 0.1372(5) 0.4914(3) 1.0997(3) 0.016 Uiso 1 d R .
H5B H 0.2905(5) 0.4146(3) 1.1336(3) 0.016 Uiso 1 d R .
C6 C 0.0738(5) 0.3329(3) 1.0659(3) 0.0128(8) Uani 1 d . .
C7 C -0.0841(5) 0.1989(4) 0.9443(4) 0.0168(8) Uani 1 d . .
H7A H -0.1781(5) 0.2272(4) 0.8892(4) 0.020 Uiso 1 d R .
H7B H -0.1188(5) 0.1847(4) 1.0092(4) 0.020 Uiso 1 d R .
C8 C -0.0303(5) 0.0953(3) 0.9018(3) 0.0145(8) Uani 1 d . .

loop_
_atom_type_symbol
_atom_type_description
_atom_type_scat_dispersion_real
_atom_type_scat_dispersion_imag
_atom_type_scat_source
C C 0.0033 0.0016 'International Tables Vol C Tables 4.2.6.8 and 6.1.1.4'
H H 0.0000 0.0000 'International Tables Vol C Tables 4.2.6.8 and 6.1.1.4'
N N 0.0061 0.0033 'International Tables Vol C Tables 4.2.6.8 and 6.1.1.4'
O O 0.0106 0.0060 'International Tables Vol C Tables 4.2.6.8 and 6.1.1.4'
S S 0.1246 0.1234 'International Tables Vol C Tables 4.2.6.8 and 6.1.1.4'
Re Re -1.0185 7.2310 'International Tables Vol C Tables 4.2.6.8 and 6.1.1.4'

loop_
_geom_angle_atom_site_label_1
_geom_angle_atom_site_label_2
_geom_angle_atom_site_label_3
_geom_angle
_geom_angle_site_symmetry_1
_geom_angle_site_symmetry_3
_geom_angle_publ_flag
O1 Re N2 117.25(14) . . ?
O1 Re N3 109.56(14) . . ?
N2 Re N3 78.36(14) . . ?
O1 Re N1 104.48(13) . . ?
N2 Re N1 78.91(13) . . ?
N3 Re N1 144.94(13) . . ?
O1 Re S 113.23(11) . . ?
N2 Re S 129.23(10) . . ?
N3 Re S 90.15(10) . . ?
N1 Re S 83.95(9) . . ?
C3 N1 C2 113.0(3) . . ?
C3 N1 Re 112.0(2) . . ?
C2 N1 Re 115.0(2) . . ?
C4 N2 C5 120.5(3) . . ?
C4 N2 Re 121.1(3) . . ?
C5 N2 Re 118.2(3) . . ?
C6 N3 C7 116.5(3) . . ?
C6 N3 Re 118.0(3) . . ?
C7 N3 Re 125.4(3) . . ?
C1 S Re 101.00(14) . . ?
C2 C1 S 108.1(3) . . ?
C1 C2 N1 109.2(3) . . ?
N1 C3 C4 111.9(3) . . ?
O2 C4 N2 125.0(4) . . ?
O2 C4 C3 121.6(4) . . ?
N2 C4 C3 113.4(3) . . ?
N2 C5 C6 108.4(3) . . ?
O3 C6 N3 126.0(4) . . ?
O3 C6 C5 120.0(4) . . ?
N3 C6 C5 113.9(3) . . ?
N3 C7 C8 112.9(3) . . ?
O5 C8 O4 123.6(4) . . ?
O5 C8 C7 124.9(4) . . ?
O4 C8 C7 111.5(4) . . ?

loop_
_geom_bond_atom_site_label_1
_geom_bond_atom_site_label_2
_geom_bond_distance
_geom_bond_site_symmetry_2
_geom_bond_publ_flag
Re O1 1.674(3) . ?
Re N2 1.976(3) . ?
Re N3 2.019(3) . ?
Re N1 2.116(3) . ?
Re S 2.2657(13) . ?
N1 C3 1.492(5) . ?
N1 C2 1.502(5) . ?
N2 C4 1.357(5) . ?
N2 C5 1.450(5) . ?
N3 C6 1.359(5) . ?
N3 C7 1.455(5) . ?
O2 C4 1.213(5) . ?
O3 C6 1.230(5) . ?
O4 C8 1.322(5) . ?
O5 C8 1.206(5) . ?
S C1 1.836(4) . ?
C1 C2 1.495(6) . ?
C3 C4 1.506(5) . ?
C5 C6 1.507(6) . ?
C7 C8 1.505(6) . ?
